data_4305965
loop_
_publ_author_name
'Jing-Yun Wu'
'Yu-Fang Lin'
'Chuan-Hung Chuang'
'Tien-Wen Tseng'
'Yuh-Sheng Wen'
'Kuang-Lieh Lu'

_publ_section_title
;
Ag4L2 Nanocage as a Building Unit toward the Construction of Silver Metal
Strings
;
_journal_name_full 'Inorganic Chemistry'
_journal_page_first 10349
_journal_page_last 10356
_journal_paper_doi 10.1021/ic800883x
_journal_volume 47
_journal_year 2008
_chemical_formula_sum 'C78.5 H69 Ag4 Cl N20 O14'
_chemical_formula_weight 1983.47
_chemical_name_systematic
; 
 ? 
;
_space_group_IT_number 14
_symmetry_cell_setting monoclinic
_symmetry_space_group_name_Hall '-P 2ybc'
_symmetry_space_group_name_H-M 'P 1 21/c 1'
_atom_sites_solution_hydrogens geom
_atom_sites_solution_primary direct
_atom_sites_solution_secondary difmap
_audit_creation_method SHELXL-97
_cell_angle_alpha 90.00
_cell_angle_beta 92.6120(10)
_cell_angle_gamma 90.00
_cell_formula_units_Z 2
_cell_length_a 15.7501(4)
_cell_length_b 17.9067(5)
_cell_length_c 13.5423(4)
_cell_measurement_reflns_used 5306
_cell_measurement_temperature 273(2)
_cell_measurement_theta_max 31.61
_cell_measurement_theta_min 2.25
_cell_volume 3815.40(18)
_computing_cell_refinement 'Bruker SMART'
_computing_data_collection 'Bruker SMART'
_computing_data_reduction 'Bruker SAINT'
_computing_structure_refinement 'SHELXL-97 (Sheldrick, 1997)'
_computing_structure_solution 'SHELXS-97 (Sheldrick, 1990)'
_diffrn_ambient_temperature 273(2)
_diffrn_measured_fraction_theta_full 1.000
_diffrn_measured_fraction_theta_max 1.000
_diffrn_measurement_device_type 'CCD area detector'
_diffrn_measurement_method 'phi and omega scans'
_diffrn_radiation_monochromator graphite
_diffrn_radiation_source 'fine-focus sealed tube'
_diffrn_radiation_type MoK\a
_diffrn_radiation_wavelength 0.71073
_diffrn_reflns_av_R_equivalents 0.0000
_diffrn_reflns_av_sigmaI/netI 0.0228
_diffrn_reflns_limit_h_max 18
_diffrn_reflns_limit_h_min -18
_diffrn_reflns_limit_k_max 21
_diffrn_reflns_limit_k_min 0
_diffrn_reflns_limit_l_max 16
_diffrn_reflns_limit_l_min 0
_diffrn_reflns_number 6742
_diffrn_reflns_theta_full 25.03
_diffrn_reflns_theta_max 25.03
_diffrn_reflns_theta_min 1.29
_exptl_absorpt_coefficient_mu 1.128
_exptl_absorpt_correction_type none
_exptl_crystal_colour colourless
_exptl_crystal_density_diffrn 1.726
_exptl_crystal_density_method 'not measured'
_exptl_crystal_description plate
_exptl_crystal_F_000 1994
_exptl_crystal_size_max 0.34
_exptl_crystal_size_mid 0.28
_exptl_crystal_size_min 0.08
_refine_diff_density_max 2.397
_refine_diff_density_min -3.672
_refine_diff_density_rms 0.156
_refine_ls_extinction_coef 0.00003(8)
_refine_ls_extinction_expression Fc^*^=kFc[1+0.001xFc^2^\l^3^/sin(2\q)]^-1/4^
_refine_ls_extinction_method SHELXL
_refine_ls_goodness_of_fit_ref 1.049
_refine_ls_hydrogen_treatment mixed
_refine_ls_matrix_type full
_refine_ls_number_parameters 530
_refine_ls_number_reflns 6742
_refine_ls_number_restraints 0
_refine_ls_restrained_S_all 1.049
_refine_ls_R_factor_all 0.0559
_refine_ls_R_factor_gt 0.0478
_refine_ls_shift/su_max 0.000
_refine_ls_shift/su_mean 0.000
_refine_ls_structure_factor_coef Fsqd
_refine_ls_weighting_details 'calc w=1/[\s^2^(Fo^2^)+(0.0762P)^2^+25.8227P] where P=(Fo^2^+2Fc^2^)/3'
_refine_ls_weighting_scheme calc
_refine_ls_wR_factor_gt 0.1376
_refine_ls_wR_factor_ref 0.1448
_reflns_number_gt 5797
_reflns_number_total 6742
_reflns_threshold_expression >2sigma(I)
_cod_data_source_file ic800883x_si_002_1.cif
_cod_data_source_block cpd1
_cod_depositor_comments
;
The following automatic conversions were performed:
'_symmetry_cell_setting' value 'Monoclinic' changed to 'monoclinic'
according to '/home/saulius/struct/CIF-dictionaries/cif_core.dic'
dictionary named 'cif_core.dic' version 2.4.1 from 2010-06-29.

Automatic conversion script
Id: cif_fix_enum 1527 2010-12-29 10:47:43Z saulius 
;
_cod_original_formula_sum 'C78.50 H69 Ag4 Cl N20 O14'
_cod_database_code 4305965

loop_
_symmetry_equiv_pos_as_xyz
'x, y, z'
'-x, y+1/2, -z+1/2'
'-x, -y, -z'
'x, -y-1/2, z-1/2'

loop_
_atom_site_label
_atom_site_type_symbol
_atom_site_fract_x
_atom_site_fract_y
_atom_site_fract_z
_atom_site_U_iso_or_equiv
_atom_site_adp_type
_atom_site_occupancy
_atom_site_symmetry_multiplicity
_atom_site_calc_flag
_atom_site_refinement_flags
_atom_site_disorder_assembly
_atom_site_disorder_group
Ag1 Ag 0.47184(2) 0.20901(2) 1.05328(3) 0.01849(14) Uani 1 1 d . . .
Ag2 Ag 0.55116(2) 0.16625(2) 0.83720(3) 0.02007(14) Uani 1 1 d . . .
O11 O 0.4787(3) 0.0669(2) 1.0622(4) 0.0398(12) Uani 1 1 d . . .
O12 O 0.5692(3) 0.0232(2) 0.8502(3) 0.0353(10) Uani 1 1 d . . .
O13 O 0.3616(3) 0.0101(2) 1.0155(3) 0.0301(9) Uani 1 1 d . . .
N1 N 0.3421(3) 0.2283(2) 1.0177(3) 0.0180(9) Uani 1 1 d . . .
N2 N 0.2065(3) 0.2024(2) 0.9806(3) 0.0191(10) Uani 1 1 d . . .
N3 N 0.4204(3) 0.1738(2) 0.7985(3) 0.0196(10) Uani 1 1 d . . .
N4 N 0.2819(3) 0.1523(2) 0.7759(3) 0.0203(10) Uani 1 1 d . . .
N5 N 0.6028(3) 0.2148(2) 1.0934(3) 0.0173(9) Uani 1 1 d . . .
N6 N 0.7403(3) 0.1923(2) 1.1200(3) 0.0146(9) Uani 1 1 d . . .
N7 N 0.6826(3) 0.1817(3) 0.8683(3) 0.0184(9) Uani 1 1 d . . .
N8 N 0.8166(3) 0.1539(2) 0.9092(3) 0.0173(9) Uani 1 1 d . . .
N11 N 0.4232(3) 0.0177(2) 1.0743(4) 0.0254(11) Uani 1 1 d . . .
C1 C 0.2850(3) 0.1753(3) 1.0011(4) 0.0184(11) Uani 1 1 d . . .
H1 H 0.2977 0.1246 1.0033 0.022 Uiso 1 1 calc R . .
C2 C 0.2973(4) 0.2952(3) 1.0099(4) 0.0197(11) Uani 1 1 d . . .
C3 C 0.3255(4) 0.3688(3) 1.0179(4) 0.0224(12) Uani 1 1 d . . .
H3 H 0.3822 0.3801 1.0327 0.027 Uiso 1 1 calc R . .
C4 C 0.2655(4) 0.4242(3) 1.0029(4) 0.0268(13) Uani 1 1 d . . .
H4 H 0.2825 0.4739 1.0072 0.032 Uiso 1 1 calc R . .
C5 C 0.1795(4) 0.4077(3) 0.9813(4) 0.0287(13) Uani 1 1 d . . .
H5 H 0.1407 0.4467 0.9726 0.034 Uiso 1 1 calc R . .
C6 C 0.1513(4) 0.3352(3) 0.9726(4) 0.0246(12) Uani 1 1 d . . .
H6 H 0.0945 0.3240 0.9579 0.030 Uiso 1 1 calc R . .
C7 C 0.2120(3) 0.2797(3) 0.9870(4) 0.0182(11) Uani 1 1 d . . .
C8 C 0.1294(3) 0.1593(3) 0.9563(5) 0.0235(12) Uani 1 1 d . . .
H8A H 0.0992 0.1823 0.9002 0.028 Uiso 1 1 calc R . .
H8B H 0.0927 0.1611 1.0119 0.028 Uiso 1 1 calc R . .
C11 C 0.3603(3) 0.1229(3) 0.7962(4) 0.0197(11) Uani 1 1 d . . .
H11 H 0.3703 0.0723 0.8072 0.024 Uiso 1 1 calc R . .
C12 C 0.3796(3) 0.2415(3) 0.7781(4) 0.0181(11) Uani 1 1 d . . .
C13 C 0.4122(4) 0.3137(3) 0.7726(4) 0.0208(11) Uani 1 1 d . . .
H13 H 0.4701 0.3230 0.7820 0.025 Uiso 1 1 calc R . .
C15 C 0.2674(4) 0.3570(3) 0.7387(4) 0.0256(12) Uani 1 1 d . . .
H15 H 0.2306 0.3968 0.7262 0.031 Uiso 1 1 calc R . .
C16 C 0.2347(4) 0.2859(3) 0.7431(4) 0.0238(12) Uani 1 1 d . . .
H16 H 0.1768 0.2766 0.7331 0.029 Uiso 1 1 calc R . .
C17 C 0.2926(3) 0.2285(3) 0.7632(4) 0.0181(11) Uani 1 1 d . . .
C21 C 0.6625(3) 0.1634(3) 1.0991(4) 0.0169(11) Uani 1 1 d . . .
H21 H 0.6522 0.1127 1.0896 0.020 Uiso 1 1 calc R . .
C22 C 0.6435(3) 0.2825(3) 1.1129(4) 0.0168(10) Uani 1 1 d . . .
C23 C 0.6112(3) 0.3546(3) 1.1170(4) 0.0197(11) Uani 1 1 d . . .
H23 H 0.5535 0.3640 1.1051 0.024 Uiso 1 1 calc R . .
C24 C 0.6680(4) 0.4117(3) 1.1393(4) 0.0246(12) Uani 1 1 d . . .
H24 H 0.6480 0.4605 1.1435 0.030 Uiso 1 1 calc R . .
C25 C 0.7553(4) 0.3976(3) 1.1558(4) 0.0239(12) Uani 1 1 d . . .
H25 H 0.7919 0.4373 1.1699 0.029 Uiso 1 1 calc R . .
C26 C 0.7879(3) 0.3263(3) 1.1516(4) 0.0183(11) Uani 1 1 d . . .
H26 H 0.8457 0.3169 1.1626 0.022 Uiso 1 1 calc R . .
C27 C 0.7303(3) 0.2693(3) 1.1303(4) 0.0160(10) Uani 1 1 d . . .
C28 C 0.8230(3) 0.1551(3) 1.1388(4) 0.0171(11) Uani 1 1 d . . .
H28A H 0.8378 0.1582 1.2090 0.021 Uiso 1 1 calc R . .
H28B H 0.8657 0.1827 1.1045 0.021 Uiso 1 1 calc R . .
C31 C 0.7377(3) 0.1281(3) 0.8871(4) 0.0181(11) Uani 1 1 d . . .
H31 H 0.7238 0.0776 0.8853 0.022 Uiso 1 1 calc R . .
C32 C 0.7283(3) 0.2479(3) 0.8786(4) 0.0183(11) Uani 1 1 d . . .
C33 C 0.7004(4) 0.3217(3) 0.8715(4) 0.0236(12) Uani 1 1 d . . .
H33 H 0.6442 0.3335 0.8543 0.028 Uiso 1 1 calc R . .
C35 C 0.8456(4) 0.3593(3) 0.9165(4) 0.0300(14) Uani 1 1 d . . .
H35 H 0.8838 0.3980 0.9297 0.036 Uiso 1 1 calc R . .
C36 C 0.8735(4) 0.2862(3) 0.9221(4) 0.0243(12) Uani 1 1 d . . .
H36 H 0.9302 0.2744 0.9371 0.029 Uiso 1 1 calc R . .
C37 C 0.8128(3) 0.2313(3) 0.9041(4) 0.0194(11) Uani 1 1 d . . .
C38 C 0.8890(3) 0.1080(3) 0.9436(4) 0.0202(11) Uani 1 1 d . . .
H38A H 0.9333 0.1398 0.9726 0.024 Uiso 1 1 calc R . .
H38B H 0.9120 0.0820 0.8879 0.024 Uiso 1 1 calc R . .
C41 C 0.1474(3) 0.0786(3) 0.9320(4) 0.0192(11) Uani 1 1 d . . .
C42 C 0.8172(3) -0.0570(3) 1.1570(4) 0.0183(11) Uani 1 1 d . . .
C43 C 0.8044(3) 0.0189(3) 1.1740(4) 0.0177(11) Uani 1 1 d . . .
H43 H 0.7793 0.0334 1.2318 0.021 Uiso 1 1 calc R . .
C44 C 0.8277(3) 0.0738(3) 1.1079(4) 0.0163(10) Uani 1 1 d . . .
C45 C 0.8625(3) 0.0519(3) 1.0193(4) 0.0173(11) Uani 1 1 d . . .
C46 C 0.1267(3) 0.0243(3) 0.9991(4) 0.0190(11) Uani 1 1 d . . .
H46 H 0.1047 0.0389 1.0587 0.023 Uiso 1 1 calc R . .
Cl1 Cl 0.9909(7) 0.1160(6) 0.7360(8) 0.071(2) Uiso 0.25 1 d P . .
Cl2 Cl 0.9309(5) -0.0129(5) 0.7342(6) 0.050 Uiso 0.25 1 d P . .
O21 O 0.0238(4) 0.2488(6) 0.7685(5) 0.107(4) Uani 1 1 d . . .
O22 O -0.0019(4) 0.2327(6) 0.6168(5) 0.092(3) Uani 1 1 d . . .
O23 O 0.0258(4) 0.3603(6) 0.6707(6) 0.106(3) Uani 1 1 d . . .
O50 O 0.4217(3) 0.9489(2) 0.7406(3) 0.0362(10) Uani 1 1 d . . .
H50 H 0.4529 0.9607 0.7882 0.054 Uiso 1 1 calc R . .
N21 N 0.0169(9) 0.2809(8) 0.6916(10) 0.124 Uiso 1 1 d . . .
C14 C 0.3551(4) 0.3710(3) 0.7527(4) 0.0237(12) Uani 1 1 d . . .
H14 H 0.3750 0.4197 0.7483 0.028 Uiso 1 1 calc R . .
C18 C 0.2014(3) 0.1115(3) 0.7617(4) 0.0243(12) Uani 1 1 d . . .
H18A H 0.2021 0.0844 0.6997 0.029 Uiso 1 1 calc R . .
H18B H 0.1553 0.1475 0.7559 0.029 Uiso 1 1 calc R . .
C34 C 0.7606(4) 0.3760(3) 0.8913(4) 0.0302(14) Uani 1 1 d . . .
H34 H 0.7441 0.4258 0.8877 0.036 Uiso 1 1 calc R . .
C50 C 0.4553(4) 0.9774(4) 0.6526(5) 0.0378(16) Uani 1 1 d . . .
H50A H 0.4764 1.0271 0.6643 0.057 Uiso 1 1 calc R . .
H50B H 0.4114 0.9785 0.6010 0.057 Uiso 1 1 calc R . .
H50C H 0.5009 0.9459 0.6330 0.057 Uiso 1 1 calc R . .
C51 C 0.992(2) 0.0314(18) 0.657(2) 0.050 Uiso 0.25 1 d P . .
H51A H 0.9658 0.0387 0.5914 0.060 Uiso 0.25 1 calc PR . .
H51B H 1.0483 0.0093 0.6525 0.060 Uiso 0.25 1 calc PR . .

loop_
_atom_site_aniso_label
_atom_site_aniso_U_11
_atom_site_aniso_U_22
_atom_site_aniso_U_33
_atom_site_aniso_U_23
_atom_site_aniso_U_13
_atom_site_aniso_U_12
Ag1 0.0130(2) 0.0175(2) 0.0247(2) -0.00022(15) -0.00221(16) -0.00014(14)
Ag2 0.0137(2) 0.0212(2) 0.0251(2) 0.00087(16) -0.00051(16) 0.00173(15)
O11 0.029(2) 0.014(2) 0.077(4) -0.010(2) 0.016(2) -0.0034(17)
O12 0.054(3) 0.019(2) 0.033(2) -0.0014(18) -0.003(2) 0.008(2)
O13 0.023(2) 0.023(2) 0.044(3) 0.0006(18) -0.0046(19) 0.0055(17)
N1 0.016(2) 0.016(2) 0.022(2) -0.0010(18) -0.0023(18) -0.0008(17)
N2 0.018(2) 0.011(2) 0.027(2) -0.0007(18) -0.0038(19) 0.0020(17)
N3 0.016(2) 0.019(2) 0.024(2) 0.0002(18) 0.0044(18) 0.0013(18)
N4 0.019(2) 0.016(2) 0.026(2) 0.0036(19) -0.0018(19) -0.0013(18)
N5 0.016(2) 0.016(2) 0.021(2) -0.0029(17) 0.0012(17) -0.0005(17)
N6 0.013(2) 0.012(2) 0.019(2) 0.0001(17) 0.0022(17) -0.0026(16)
N7 0.015(2) 0.021(2) 0.019(2) 0.0014(18) 0.0011(18) 0.0008(18)
N8 0.017(2) 0.014(2) 0.020(2) 0.0019(17) 0.0023(18) 0.0006(17)
N11 0.026(3) 0.011(2) 0.040(3) -0.003(2) 0.006(2) 0.0020(19)
C1 0.016(3) 0.018(3) 0.021(3) 0.000(2) -0.004(2) 0.000(2)
C2 0.023(3) 0.018(3) 0.018(3) 0.000(2) 0.000(2) 0.000(2)
C3 0.025(3) 0.017(3) 0.024(3) -0.001(2) -0.001(2) -0.004(2)
C4 0.036(3) 0.015(3) 0.030(3) -0.004(2) 0.002(3) -0.003(2)
C5 0.035(3) 0.017(3) 0.034(3) 0.000(2) 0.000(3) 0.008(2)
C6 0.021(3) 0.021(3) 0.031(3) -0.003(2) -0.005(2) 0.004(2)
C7 0.020(3) 0.013(2) 0.021(3) 0.000(2) -0.002(2) 0.001(2)
C8 0.012(3) 0.019(3) 0.039(3) -0.001(2) -0.006(2) 0.000(2)
C11 0.020(3) 0.014(3) 0.025(3) 0.002(2) 0.001(2) 0.000(2)
C12 0.017(3) 0.020(3) 0.018(3) 0.002(2) 0.000(2) 0.000(2)
C13 0.023(3) 0.021(3) 0.018(3) 0.001(2) 0.003(2) -0.006(2)
C15 0.029(3) 0.021(3) 0.027(3) 0.007(2) 0.005(2) 0.009(2)
C16 0.018(3) 0.025(3) 0.028(3) 0.007(2) 0.000(2) -0.001(2)
C17 0.017(3) 0.018(3) 0.019(3) 0.004(2) 0.002(2) 0.000(2)
C21 0.018(3) 0.014(2) 0.019(3) 0.000(2) 0.001(2) -0.003(2)
C22 0.018(3) 0.018(3) 0.015(2) 0.000(2) 0.003(2) -0.001(2)
C23 0.015(3) 0.021(3) 0.024(3) 0.000(2) 0.001(2) 0.003(2)
C24 0.031(3) 0.016(3) 0.027(3) 0.001(2) 0.006(2) 0.002(2)
C25 0.025(3) 0.019(3) 0.028(3) -0.003(2) 0.005(2) -0.006(2)
C26 0.016(3) 0.019(3) 0.020(3) -0.004(2) 0.002(2) -0.004(2)
C27 0.015(2) 0.017(3) 0.016(2) -0.001(2) 0.0022(19) 0.000(2)
C28 0.015(3) 0.015(3) 0.021(3) -0.002(2) -0.002(2) -0.001(2)
C31 0.017(3) 0.016(3) 0.021(3) 0.001(2) 0.003(2) 0.000(2)
C32 0.023(3) 0.017(3) 0.014(2) 0.001(2) 0.004(2) 0.001(2)
C33 0.032(3) 0.020(3) 0.019(3) 0.005(2) 0.004(2) 0.006(2)
C35 0.043(4) 0.022(3) 0.025(3) -0.001(2) 0.007(3) -0.011(3)
C36 0.026(3) 0.025(3) 0.022(3) -0.001(2) 0.002(2) -0.007(2)
C37 0.024(3) 0.017(3) 0.018(3) 0.001(2) 0.004(2) -0.002(2)
C38 0.013(3) 0.020(3) 0.027(3) 0.002(2) 0.000(2) 0.000(2)
C41 0.009(2) 0.016(3) 0.032(3) -0.002(2) -0.006(2) -0.0008(19)
C42 0.010(2) 0.018(3) 0.026(3) 0.004(2) -0.004(2) -0.003(2)
C43 0.010(2) 0.020(3) 0.022(3) -0.001(2) -0.001(2) 0.000(2)
C44 0.010(2) 0.014(2) 0.024(3) 0.001(2) -0.003(2) 0.0010(19)
C45 0.007(2) 0.020(3) 0.024(3) 0.001(2) -0.0018(19) 0.0001(19)
C46 0.008(2) 0.022(3) 0.026(3) -0.002(2) -0.003(2) 0.001(2)
O21 0.038(3) 0.234(10) 0.050(4) 0.078(5) 0.013(3) 0.038(5)
O22 0.047(4) 0.176(8) 0.054(4) -0.026(5) 0.006(3) 0.021(4)
O23 0.042(4) 0.170(9) 0.107(6) -0.039(6) 0.011(4) -0.010(5)
O50 0.034(2) 0.027(2) 0.047(3) 0.001(2) -0.005(2) -0.0057(19)
C14 0.032(3) 0.015(3) 0.025(3) 0.001(2) 0.004(2) -0.003(2)
C18 0.020(3) 0.021(3) 0.032(3) 0.008(2) -0.004(2) -0.004(2)
C34 0.053(4) 0.016(3) 0.022(3) 0.000(2) 0.009(3) 0.004(3)
C50 0.031(3) 0.023(3) 0.059(4) 0.010(3) -0.010(3) -0.002(3)

loop_
_atom_type_symbol
_atom_type_description
_atom_type_scat_dispersion_real
_atom_type_scat_dispersion_imag
_atom_type_scat_source
C C 0.0033 0.0016 'International Tables Vol C Tables 4.2.6.8 and 6.1.1.4'
H H 0.0000 0.0000 'International Tables Vol C Tables 4.2.6.8 and 6.1.1.4'
N N 0.0061 0.0033 'International Tables Vol C Tables 4.2.6.8 and 6.1.1.4'
O O 0.0106 0.0060 'International Tables Vol C Tables 4.2.6.8 and 6.1.1.4'
Ag Ag -0.8971 1.1015 'International Tables Vol C Tables 4.2.6.8 and 6.1.1.4'
Cl Cl 0.1484 0.1585 'International Tables Vol C Tables 4.2.6.8 and 6.1.1.4'

loop_
_geom_angle_atom_site_label_1
_geom_angle_atom_site_label_2
_geom_angle_atom_site_label_3
_geom_angle
_geom_angle_site_symmetry_1
_geom_angle_site_symmetry_3
_geom_angle_publ_flag
N1 Ag1 N5 167.66(17) . . ?
N1 Ag1 O11 102.31(16) . . ?
N5 Ag1 O11 89.87(15) . . ?
N1 Ag1 Ag2 103.65(12) . . ?
N5 Ag1 Ag2 80.56(12) . . ?
O11 Ag1 Ag2 78.17(11) . . ?
N3 Ag2 N7 168.43(18) . . ?
N3 Ag2 O12 100.61(16) . . ?
N7 Ag2 O12 90.72(16) . . ?
N3 Ag2 Ag1 78.57(12) . . ?
N7 Ag2 Ag1 101.46(12) . . ?
O12 Ag2 Ag1 102.31(10) . . ?
N11 O11 Ag1 132.6(3) . . ?
N11 O12 Ag2 129.7(3) 3_657 . ?
C1 N1 C2 105.5(4) . . ?
C1 N1 Ag1 124.5(4) . . ?
C2 N1 Ag1 129.9(4) . . ?
C1 N2 C7 107.0(4) . . ?
C1 N2 C8 126.9(4) . . ?
C7 N2 C8 126.0(4) . . ?
C11 N3 C12 106.0(4) . . ?
C11 N3 Ag2 131.0(4) . . ?
C12 N3 Ag2 122.8(4) . . ?
C11 N4 C17 107.1(4) . . ?
C11 N4 C18 127.2(5) . . ?
C17 N4 C18 125.6(5) . . ?
C21 N5 C22 106.1(4) . . ?
C21 N5 Ag1 131.9(4) . . ?
C22 N5 Ag1 121.8(3) . . ?
C21 N6 C27 107.2(4) . . ?
C21 N6 C28 130.5(4) . . ?
C27 N6 C28 122.2(4) . . ?
C31 N7 C32 105.6(4) . . ?
C31 N7 Ag2 125.2(4) . . ?
C32 N7 Ag2 129.1(4) . . ?
C31 N8 C37 107.1(4) . . ?
C31 N8 C38 125.1(4) . . ?
C37 N8 C38 127.4(5) . . ?
O13 N11 O11 121.6(5) . . ?
O13 N11 O12 120.1(5) . 3_657 ?
O11 N11 O12 118.3(5) . 3_657 ?
N1 C1 N2 112.8(5) . . ?
N1 C2 C7 109.1(5) . . ?
N1 C2 C3 130.5(5) . . ?
C7 C2 C3 120.4(5) . . ?
C4 C3 C2 117.2(5) . . ?
C3 C4 C5 121.8(5) . . ?
C6 C5 C4 121.3(5) . . ?
C5 C6 C7 116.6(5) . . ?
C6 C7 N2 131.7(5) . . ?
C6 C7 C2 122.7(5) . . ?
N2 C7 C2 105.6(5) . . ?
N2 C8 C41 113.1(4) . . ?
N3 C11 N4 112.4(5) . . ?
N3 C12 C13 130.5(5) . . ?
N3 C12 C17 108.9(5) . . ?
C13 C12 C17 120.6(5) . . ?
C14 C13 C12 117.4(5) . . ?
C16 C15 C14 121.7(5) . . ?
C15 C16 C17 116.6(5) . . ?
N4 C17 C16 132.0(5) . . ?
N4 C17 C12 105.6(5) . . ?
C16 C17 C12 122.4(5) . . ?
N5 C21 N6 112.6(5) . . ?
C23 C22 N5 130.6(5) . . ?
C23 C22 C27 120.6(5) . . ?
N5 C22 C27 108.9(4) . . ?
C24 C23 C22 117.4(5) . . ?
C23 C24 C25 121.3(5) . . ?
C26 C25 C24 121.6(5) . . ?
C25 C26 C27 116.6(5) . . ?
C26 C27 N6 132.2(5) . . ?
C26 C27 C22 122.4(5) . . ?
N6 C27 C22 105.3(4) . . ?
N6 C28 C44 116.1(4) . . ?
N7 C31 N8 112.8(5) . . ?
N7 C32 C37 109.1(5) . . ?
N7 C32 C33 129.9(5) . . ?
C37 C32 C33 120.9(5) . . ?
C34 C33 C32 116.4(6) . . ?
C36 C35 C34 120.9(6) . . ?
C35 C36 C37 116.5(6) . . ?
C36 C37 N8 132.1(5) . . ?
C36 C37 C32 122.5(5) . . ?
N8 C37 C32 105.3(5) . . ?
N8 C38 C45 110.8(4) . . ?
C46 C41 C42 119.1(5) . 3_657 ?
C46 C41 C8 118.5(5) . . ?
C42 C41 C8 122.3(5) 3_657 . ?
C43 C42 C41 118.3(5) . 3_657 ?
C43 C42 C18 118.4(5) . 3_657 ?
C41 C42 C18 123.1(5) 3_657 3_657 ?
C44 C43 C42 122.6(5) . . ?
C43 C44 C45 118.7(5) . . ?
C43 C44 C28 118.9(5) . . ?
C45 C44 C28 122.2(5) . . ?
C44 C45 C46 118.9(5) . 3_657 ?
C44 C45 C38 121.9(5) . . ?
C46 C45 C38 119.3(5) 3_657 . ?
C41 C46 C45 122.3(5) . 3_657 ?
O21 N21 O22 110.7(14) . . ?
O21 N21 O23 129.5(14) . . ?
O22 N21 O23 119.8(12) . . ?
C13 C14 C15 121.3(5) . . ?
N4 C18 C42 114.9(4) . 3_657 ?
C33 C34 C35 122.7(5) . . ?
Cl2 C51 Cl1 90.1(15) . . ?

loop_
_geom_bond_atom_site_label_1
_geom_bond_atom_site_label_2
_geom_bond_distance
_geom_bond_site_symmetry_2
_geom_bond_publ_flag
Ag1 N1 2.107(4) . ?
Ag1 N5 2.111(4) . ?
Ag1 O11 2.550(4) . ?
Ag1 Ag2 3.3231(6) . ?
Ag2 N3 2.107(5) . ?
Ag2 N7 2.112(4) . ?
Ag2 O12 2.582(4) . ?
O11 N11 1.258(6) . ?
O12 N11 1.259(6) 3_657 ?
O13 N11 1.235(6) . ?
N1 C1 1.319(7) . ?
N1 C2 1.391(7) . ?
N2 C1 1.346(7) . ?
N2 C7 1.389(7) . ?
N2 C8 1.464(7) . ?
N3 C11 1.314(7) . ?
N3 C12 1.394(7) . ?
N4 C11 1.359(7) . ?
N4 C17 1.386(7) . ?
N4 C18 1.470(7) . ?
N5 C21 1.315(7) . ?
N5 C22 1.392(7) . ?
N6 C21 1.349(7) . ?
N6 C27 1.395(7) . ?
N6 C28 1.475(7) . ?
N7 C31 1.312(7) . ?
N7 C32 1.390(7) . ?
N8 C31 1.346(7) . ?
N8 C37 1.389(7) . ?
N8 C38 1.465(7) . ?
N11 O12 1.259(6) 3_657 ?
C2 C7 1.393(8) . ?
C2 C3 1.395(8) . ?
C3 C4 1.377(8) . ?
C4 C5 1.405(9) . ?
C5 C6 1.376(8) . ?
C6 C7 1.387(8) . ?
C8 C41 1.512(7) . ?
C12 C13 1.395(8) . ?
C12 C17 1.396(7) . ?
C13 C14 1.382(8) . ?
C15 C16 1.375(8) . ?
C15 C14 1.409(8) . ?
C16 C17 1.392(8) . ?
C22 C23 1.389(7) . ?
C22 C27 1.397(7) . ?
C23 C24 1.384(8) . ?
C24 C25 1.405(8) . ?
C25 C26 1.378(8) . ?
C26 C27 1.387(7) . ?
C28 C44 1.517(7) . ?
C32 C37 1.392(8) . ?
C32 C33 1.393(8) . ?
C33 C34 1.376(9) . ?
C35 C36 1.383(9) . ?
C35 C34 1.398(9) . ?
C36 C37 1.385(8) . ?
C38 C45 1.507(7) . ?
C41 C46 1.380(8) . ?
C41 C42 1.405(8) 3_657 ?
C42 C43 1.396(8) . ?
C42 C41 1.405(8) 3_657 ?
C42 C18 1.510(7) 3_657 ?
C43 C44 1.389(7) . ?
C44 C45 1.398(7) . ?
C45 C46 1.399(8) 3_657 ?
C46 C45 1.399(8) 3_657 ?
Cl1 C51 1.86(3) . ?
Cl2 C51 1.66(3) . ?
O21 N21 1.189(14) . ?
O22 N21 1.355(15) . ?
O23 N21 1.457(16) . ?
O50 C50 1.421(8) . ?
C18 C42 1.510(7) 3_657 ?
